data_1538373
loop_
_publ_author_name
'Norlund Christensen, A.'
'Lehmann, M.S.'
'Hazell, R.G.'

_publ_section_title
;
 An X-Ray and Neutron Diffraction Investigation of the Crystal Structure
 of gamma-Nb N
;
_journal_name_full 'Acta Chemica Scandinavica, Series A: (28,1974-)'
_journal_page_first 111
_journal_page_last 115
_journal_volume 35
_journal_year 1981
_chemical_formula_sum 'N0.801 Nb'
_chemical_name_systematic 'Nb N.801'
_space_group_IT_number 139
_symmetry_space_group_name_Hall '-I 4 2'
_symmetry_space_group_name_H-M 'I 4/m m m'
_cell_angle_alpha 90
_cell_angle_beta 90
_cell_angle_gamma 90
_cell_formula_units_Z 8
_cell_length_a 4.377
_cell_length_b 4.377
_cell_length_c 8.719
_cell_volume 167.040
_citation_journal_id_ASTM ACAPCT
_cod_data_source_file NorlundChristensen_ACAPCT_1981_1335.cif
_cod_data_source_block N0.801Nb1
_cod_original_cell_volume 167.0397
_cod_original_formula_sum 'N0.801 Nb1'
_cod_database_code 1538373

loop_
_symmetry_equiv_pos_as_xyz
x,y,z
-y,x,z
-x,-y,z
y,-x,z
x,-y,-z
y,x,-z
-x,y,-z
-y,-x,-z
-x,-y,-z
y,-x,-z
x,y,-z
-y,x,-z
-x,y,z
-y,-x,z
x,-y,z
y,x,z
x+1/2,y+1/2,z+1/2
-y+1/2,x+1/2,z+1/2
-x+1/2,-y+1/2,z+1/2
y+1/2,-x+1/2,z+1/2
x+1/2,-y+1/2,-z+1/2
y+1/2,x+1/2,-z+1/2
-x+1/2,y+1/2,-z+1/2
-y+1/2,-x+1/2,-z+1/2
-x+1/2,-y+1/2,-z+1/2
y+1/2,-x+1/2,-z+1/2
x+1/2,y+1/2,-z+1/2
-y+1/2,x+1/2,-z+1/2
-x+1/2,y+1/2,z+1/2
-y+1/2,-x+1/2,z+1/2
x+1/2,-y+1/2,z+1/2
y+1/2,x+1/2,z+1/2

loop_
_atom_site_label
_atom_site_type_symbol
_atom_site_fract_x
_atom_site_fract_y
_atom_site_fract_z
_atom_site_occupancy
_atom_site_U_iso_or_equiv
N1 N-3 0 0 0 0.204 0.0
Nb1 Nb+2 0 0.5 0 1 0.0
N2 N-3 0 0 0.5 1 0.0
Nb2 Nb+2 0 0 0.2447 1 0.0
N3 N-3 0 0.5 0.25 1 0.0
